data_7060858
loop_
_publ_author_name
'Zhang, Heyi'
'He, Fangyuan'
'Li, Xiaonan'
'Wang, Zhihui'
'Zhang, Hong'

_publ_section_title
;
 A smart sensing Zn(ii) coordination polymer based on a new viologen
 ligand exhibiting photochromic and thermochromic and multiple solid
 detection properties
;
_journal_issue 35
_journal_name_full 'New Journal of Chemistry'
_journal_page_first 15851
_journal_page_last 15856
_journal_paper_doi 10.1039/D1NJ03141D
_journal_volume 45
_journal_year 2021
_chemical_formula_moiety 'C16 H8 O8 Zn, C26 H20 N4, 2(H2 O)'
_chemical_formula_sum 'C42 H32 N4 O10 Zn'
_chemical_formula_weight 818.08
_space_group_crystal_system monoclinic
_space_group_IT_number 15
_space_group_name_Hall '-C 2yc'
_space_group_name_H-M_alt 'C 1 2/c 1'
_atom_sites_solution_hydrogens mixed
_atom_sites_solution_primary dual
_audit_creation_date 2020-12-25
_audit_creation_method
;
Olex2 1.3
(compiled 2020.11.12 svn.r5f609507 for OlexSys, GUI svn.r6226)
;
_audit_update_record
;
2020-12-25 deposited with the CCDC.	2021-07-20 downloaded from the CCDC.
;
_cell_angle_alpha 90
_cell_angle_beta 97.489(3)
_cell_angle_gamma 90
_cell_formula_units_Z 4
_cell_length_a 21.270(2)
_cell_length_b 12.2947(12)
_cell_length_c 14.7085(12)
_cell_measurement_reflns_used 9506
_cell_measurement_temperature 297.2
_cell_measurement_theta_max 25.88
_cell_measurement_theta_min 2.30
_cell_volume 3813.6(6)
_computing_cell_refinement 'SAINT V8.40A (Bruker, 2019)'
_computing_data_reduction 'SAINT V8.40A (Bruker, 2019)'
_computing_molecular_graphics 'Olex2 1.3 (Dolomanov et al., 2009)'
_computing_publication_material 'Olex2 1.3 (Dolomanov et al., 2009)'
_computing_structure_refinement 'SHELXL 2018/3 (Sheldrick, 2015)'
_computing_structure_solution 'SHELXT 2018/2 (Sheldrick, 2018)'
_diffrn_ambient_temperature 297.2
_diffrn_measured_fraction_theta_full 0.998
_diffrn_measured_fraction_theta_max 0.998
_diffrn_measurement_device_type 'Bruker APEX-II CCD'
_diffrn_measurement_method '\f and \w scans'
_diffrn_radiation_type MoK\a
_diffrn_radiation_wavelength 0.71073
_diffrn_reflns_av_R_equivalents 0.0618
_diffrn_reflns_av_unetI/netI 0.0342
_diffrn_reflns_Laue_measured_fraction_full 0.998
_diffrn_reflns_Laue_measured_fraction_max 0.998
_diffrn_reflns_limit_h_max 26
_diffrn_reflns_limit_h_min -26
_diffrn_reflns_limit_k_max 15
_diffrn_reflns_limit_k_min -15
_diffrn_reflns_limit_l_max 16
_diffrn_reflns_limit_l_min -18
_diffrn_reflns_number 27119
_diffrn_reflns_point_group_measured_fraction_full 0.998
_diffrn_reflns_point_group_measured_fraction_max 0.998
_diffrn_reflns_theta_full 25.242
_diffrn_reflns_theta_max 26.095
_diffrn_reflns_theta_min 2.445
_diffrn_source_current 0.9
_diffrn_source_power 0.0405
_diffrn_source_voltage 45.0
_diffrn_standards_number 0
_exptl_absorpt_coefficient_mu 0.710
_exptl_absorpt_correction_T_max 0.7453
_exptl_absorpt_correction_T_min 0.6147
_exptl_absorpt_correction_type multi-scan
_exptl_absorpt_process_details
;
SADABS-2016/2 (Bruker,2016/2) was used for absorption correction.
wR2(int) was 0.0912 before and 0.0570 after correction.
The Ratio of minimum to maximum transmission is 0.8248.
The \l/2 correction factor is Not present.
;
_exptl_crystal_colour colourless
_exptl_crystal_colour_primary colourless
_exptl_crystal_density_diffrn 1.425
_exptl_crystal_description block
_exptl_crystal_F_000 1688
_exptl_crystal_size_max 0.3
_exptl_crystal_size_mid 0.26
_exptl_crystal_size_min 0.25
_refine_diff_density_max 0.680
_refine_diff_density_min -0.394
_refine_diff_density_rms 0.059
_refine_ls_extinction_method none
_refine_ls_goodness_of_fit_ref 1.053
_refine_ls_hydrogen_treatment mixed
_refine_ls_matrix_type full
_refine_ls_number_parameters 266
_refine_ls_number_reflns 3775
_refine_ls_number_restraints 4
_refine_ls_restrained_S_all 1.055
_refine_ls_R_factor_all 0.0541
_refine_ls_R_factor_gt 0.0376
_refine_ls_shift/su_max 0.000
_refine_ls_shift/su_mean 0.000
_refine_ls_structure_factor_coef Fsqd
_refine_ls_weighting_details 'w=1/[\s^2^(Fo^2^)+(0.0440P)^2^+3.5618P] where P=(Fo^2^+2Fc^2^)/3'
_refine_ls_weighting_scheme calc
_refine_ls_wR_factor_gt 0.0863
_refine_ls_wR_factor_ref 0.0938
_reflns_Friedel_coverage 0.000
_reflns_number_gt 3068
_reflns_number_total 3775
_reflns_threshold_expression 'I > 2\s(I)'
_cod_data_source_file d1nj03141d2.cif
_cod_data_source_block 1
_cod_depositor_comments 'Adding full bibliography for 7060858.cif.'
_cod_original_cell_volume 3813.5(6)
_cod_database_code 7060858
_shelx_shelxl_version_number 2018/3
_shelx_space_group_comment
;
The symmetry employed for this shelxl refinement is uniquely defined
by the following loop, which should always be used as a source of
symmetry information in preference to the above space-group names.
They are only intended as comments.
;
_shelx_estimated_absorpt_t_max 0.843
_shelx_estimated_absorpt_t_min 0.815
_olex2_refinement_description
;
1. Fixed Uiso
 At 1.2 times of:
  All C(H) groups, All C(H,H) groups
2. Restrained distances
 H1WA-O1W
 0.85 with sigma of 0.02
 N2-H1WA
 2.1 with sigma of 0.02
 O2-H1WB
 2 with sigma of 0.02
 O1W-H1WB
 0.93 with sigma of 0.02
3.a Secondary CH2 refined with riding coordinates:
 C14(H14A,H14B)
3.b Aromatic/amide H refined with riding coordinates:
 C4(H4), C18(H18), C20(H20), C21(H21), C11(H11), C3(H3), C13(H13), C15(H15),
 C2(H2), C17(H17), C9(H9), C5(H5)
;
_olex2_submission_special_instructions 'No special instructions were received'

loop_
_space_group_symop_operation_xyz
'x, y, z'
'-x, y, -z+1/2'
'x+1/2, y+1/2, z'
'-x+1/2, y+1/2, -z+1/2'
'-x, -y, -z'
'x, -y, z-1/2'
'-x+1/2, -y+1/2, -z'
'x+1/2, -y+1/2, z-1/2'

loop_
_atom_site_label
_atom_site_type_symbol
_atom_site_fract_x
_atom_site_fract_y
_atom_site_fract_z
_atom_site_U_iso_or_equiv
_atom_site_adp_type
_atom_site_occupancy
_atom_site_site_symmetry_order
_atom_site_calc_flag
_atom_site_refinement_flags_posn
_atom_site_refinement_flags_adp
_atom_site_refinement_flags_occupancy
_atom_site_disorder_assembly
_atom_site_disorder_group
Zn1 Zn 0.500000 0.01994(3) 0.750000 0.02996(12) Uani 1 2 d S T P . .
O4 O 0.54513(8) 0.05769(14) 0.35369(10) 0.0409(4) Uani 1 1 d . . . . .
N1 N 0.94204(8) 0.73391(13) 0.48270(11) 0.0269(4) Uani 1 1 d . . . . .
O1 O 0.55137(9) 0.10038(15) 0.67303(11) 0.0517(5) Uani 1 1 d . . . . .
O2 O 0.60312(10) 0.23265(17) 0.75269(11) 0.0626(6) Uani 1 1 d D . . . .
C1 C 0.61134(10) 0.19061(17) 0.43079(14) 0.0298(5) Uani 1 1 d . . . . .
O3 O 0.59653(11) 0.16609(18) 0.26947(11) 0.0699(7) Uani 1 1 d . . . . .
C4 C 0.59127(10) 0.16126(16) 0.51324(13) 0.0252(4) Uani 1 1 d . . . . .
H4 H 0.561375 0.106159 0.513886 0.030 Uiso 1 1 calc R U . . .
C6 C 0.98769(9) 0.94365(17) 0.49636(13) 0.0266(4) Uani 1 1 d . . . . .
C8 C 0.61464(11) 0.21197(18) 0.59474(14) 0.0314(5) Uani 1 1 d . . . . .
C10 C 0.58274(11) 0.13494(19) 0.34334(14) 0.0349(5) Uani 1 1 d . . . . .
C12 C 0.84750(11) 0.61508(17) 0.47201(15) 0.0316(5) Uani 1 1 d . . . . .
C14 C 0.91813(11) 0.61944(17) 0.47628(15) 0.0337(5) Uani 1 1 d . . . . .
H14A H 0.937330 0.578744 0.529232 0.040 Uiso 1 1 calc R U . . .
H14B H 0.930584 0.585425 0.421867 0.040 Uiso 1 1 calc R U . . .
O1W O 0.58998(12) 0.4654(3) 0.76165(19) 0.0833(7) Uani 1 1 d D . . . .
C16 C 0.58865(12) 0.1802(2) 0.68162(14) 0.0376(5) Uani 1 1 d . . . . .
C18 C 0.81982(11) 0.60490(18) 0.55114(17) 0.0373(5) Uani 1 1 d . . . . .
H18 H 0.844910 0.600834 0.607753 0.045 Uiso 1 1 calc R U . . .
C20 C 0.97432(11) 0.88633(19) 0.57252(14) 0.0362(5) Uani 1 1 d . . . . .
H20 H 0.980921 0.918950 0.630020 0.043 Uiso 1 1 calc R U . . .
C21 C 0.95160(11) 0.78265(19) 0.56426(14) 0.0355(5) Uani 1 1 d . . . . .
H21 H 0.942677 0.745495 0.616145 0.043 Uiso 1 1 calc R U . . .
C11 C 0.65666(13) 0.2714(2) 0.43037(17) 0.0472(6) Uani 1 1 d . . . . .
H11 H 0.670644 0.292064 0.375596 0.057 Uiso 1 1 calc R U . . .
C3 C 0.95448(14) 0.78612(19) 0.40759(15) 0.0449(6) Uani 1 1 d . . . . .
H3 H 0.947463 0.751451 0.350980 0.054 Uiso 1 1 calc R U . . .
C13 C 0.97745(14) 0.89011(19) 0.41298(15) 0.0481(7) Uani 1 1 d . . . . .
H13 H 0.986279 0.925215 0.360089 0.058 Uiso 1 1 calc R U . . .
C7 C 0.75406(13) 0.6007(2) 0.5459(2) 0.0520(7) Uani 1 1 d . . . . .
C15 C 0.80937(15) 0.6218(2) 0.38836(19) 0.0577(7) Uani 1 1 d . . . . .
H15 H 0.827709 0.627934 0.334543 0.069 Uiso 1 1 calc R U . . .
C2 C 0.68089(15) 0.3207(2) 0.51107(19) 0.0608(8) Uani 1 1 d . . . . .
H2 H 0.711655 0.374392 0.510514 0.073 Uiso 1 1 calc R U . . .
C17 C 0.66031(13) 0.2921(2) 0.59325(17) 0.0526(7) Uani 1 1 d . . . . .
H17 H 0.677092 0.326442 0.647332 0.063 Uiso 1 1 calc R U . . .
C9 C 0.74428(17) 0.6193(3) 0.3847(3) 0.0824(11) Uani 1 1 d . . . . .
H9 H 0.718941 0.625745 0.328490 0.099 Uiso 1 1 calc R U . . .
C19 C 0.72461(16) 0.5884(3) 0.6277(3) 0.0797(11) Uani 1 1 d . . . . .
C5 C 0.71683(15) 0.6075(3) 0.4625(3) 0.0747(10) Uani 1 1 d . . . . .
H5 H 0.672918 0.603982 0.459272 0.090 Uiso 1 1 calc R U . . .
N2 N 0.69938(18) 0.5772(3) 0.6904(3) 0.1197(15) Uani 1 1 d D . . . .
H1WA H 0.618(2) 0.518(3) 0.751(4) 0.20(3) Uiso 1 1 d D . . . .
H1WB H 0.604(5) 0.3962(15) 0.744(8) 0.46(8) Uiso 1 1 d D . . . .

loop_
_atom_site_aniso_label
_atom_site_aniso_U_11
_atom_site_aniso_U_22
_atom_site_aniso_U_33
_atom_site_aniso_U_23
_atom_site_aniso_U_13
_atom_site_aniso_U_12
Zn1 0.0418(2) 0.0347(2) 0.01379(16) 0.000 0.00517(14) 0.000
O4 0.0534(11) 0.0467(10) 0.0215(7) -0.0030(7) 0.0010(7) -0.0111(8)
N1 0.0267(10) 0.0270(9) 0.0281(9) 0.0018(7) 0.0081(7) 0.0028(7)
O1 0.0729(13) 0.0538(11) 0.0320(9) 0.0021(8) 0.0204(9) -0.0218(10)
O2 0.0812(15) 0.0816(14) 0.0261(9) -0.0175(9) 0.0116(9) -0.0225(11)
C1 0.0350(12) 0.0297(11) 0.0252(10) 0.0033(8) 0.0062(9) -0.0003(9)
O3 0.0939(17) 0.0942(16) 0.0222(9) 0.0091(9) 0.0106(9) -0.0293(13)
C4 0.0272(11) 0.0241(11) 0.0245(10) 0.0016(8) 0.0035(8) -0.0013(8)
C6 0.0264(12) 0.0308(11) 0.0232(10) 0.0026(8) 0.0051(8) 0.0026(9)
C8 0.0334(12) 0.0353(12) 0.0257(10) -0.0035(9) 0.0049(9) -0.0039(10)
C10 0.0403(14) 0.0430(13) 0.0219(10) 0.0058(9) 0.0054(9) 0.0036(11)
C12 0.0363(13) 0.0238(11) 0.0345(11) -0.0022(9) 0.0045(10) -0.0026(9)
C14 0.0398(13) 0.0258(11) 0.0375(12) 0.0006(9) 0.0127(10) 0.0022(9)
O1W 0.0611(15) 0.107(2) 0.0858(18) 0.0295(15) 0.0245(13) -0.0026(14)
C16 0.0431(14) 0.0448(14) 0.0248(11) -0.0020(10) 0.0036(10) -0.0002(11)
C18 0.0368(14) 0.0322(12) 0.0439(13) 0.0004(10) 0.0093(10) -0.0043(10)
C20 0.0454(14) 0.0424(13) 0.0219(10) -0.0018(9) 0.0082(9) -0.0108(11)
C21 0.0399(13) 0.0431(13) 0.0249(10) 0.0048(9) 0.0090(9) -0.0078(11)
C11 0.0573(17) 0.0492(15) 0.0389(13) 0.0017(11) 0.0206(12) -0.0163(13)
C3 0.0795(19) 0.0333(13) 0.0239(10) -0.0024(9) 0.0142(12) -0.0045(12)
C13 0.089(2) 0.0345(13) 0.0224(11) 0.0039(9) 0.0148(12) -0.0084(13)
C7 0.0418(16) 0.0355(14) 0.083(2) 0.0024(13) 0.0238(15) -0.0051(11)
C15 0.061(2) 0.0680(19) 0.0414(15) 0.0000(13) -0.0045(13) -0.0085(15)
C2 0.0655(19) 0.0633(18) 0.0580(17) -0.0144(14) 0.0244(15) -0.0405(16)
C17 0.0555(17) 0.0637(18) 0.0394(13) -0.0178(12) 0.0094(12) -0.0278(14)
C9 0.060(2) 0.093(3) 0.082(3) 0.012(2) -0.0342(19) -0.0116(19)
C19 0.060(2) 0.059(2) 0.131(3) 0.007(2) 0.055(2) -0.0066(16)
C5 0.0342(17) 0.067(2) 0.119(3) 0.013(2) -0.0045(19) -0.0090(15)
N2 0.108(3) 0.107(3) 0.165(4) 0.015(3) 0.096(3) -0.011(2)

loop_
_atom_type_symbol
_atom_type_description
_atom_type_scat_dispersion_real
_atom_type_scat_dispersion_imag
_atom_type_scat_source
C C 0.0033 0.0016 'International Tables Vol C Tables 4.2.6.8 and 6.1.1.4'
H H 0.0000 0.0000 'International Tables Vol C Tables 4.2.6.8 and 6.1.1.4'
N N 0.0061 0.0033 'International Tables Vol C Tables 4.2.6.8 and 6.1.1.4'
O O 0.0106 0.0060 'International Tables Vol C Tables 4.2.6.8 and 6.1.1.4'
Zn Zn 0.2839 1.4301 'International Tables Vol C Tables 4.2.6.8 and 6.1.1.4'

loop_
_geom_angle_atom_site_label_1
_geom_angle_atom_site_label_2
_geom_angle_atom_site_label_3
_geom_angle
_geom_angle_site_symmetry_1
_geom_angle_site_symmetry_3
_geom_angle_publ_flag
O4 Zn1 O4 121.17(10) 5_656 6_556 ?
O1 Zn1 O4 92.89(7) 2_656 6_556 ?
O1 Zn1 O4 92.89(7) . 5_656 ?
O1 Zn1 O4 116.71(8) 2_656 5_656 ?
O1 Zn1 O4 116.71(8) . 6_556 ?
O1 Zn1 O1 118.81(11) . 2_656 ?
C10 O4 Zn1 122.02(14) . 5_656 ?
C21 N1 C14 119.40(17) . . ?
C21 N1 C3 120.37(19) . . ?
C3 N1 C14 120.22(18) . . ?
C16 O1 Zn1 137.19(15) . . ?
C4 C1 C10 119.40(19) . . ?
C11 C1 C4 119.0(2) . . ?
C11 C1 C10 121.58(19) . . ?
C1 C4 H4 119.2 . . ?
C8 C4 C1 121.6(2) . . ?
C8 C4 H4 119.2 . . ?
C20 C6 C6 121.8(2) . 5_776 ?
C13 C6 C6 121.5(2) . 5_776 ?
C13 C6 C20 116.7(2) . . ?
C4 C8 C16 119.2(2) . . ?
C4 C8 C17 118.7(2) . . ?
C17 C8 C16 122.2(2) . . ?
O4 C10 C1 115.35(18) . . ?
O3 C10 O4 124.8(2) . . ?
O3 C10 C1 119.8(2) . . ?
C18 C12 C14 120.4(2) . . ?
C18 C12 C15 119.4(2) . . ?
C15 C12 C14 120.2(2) . . ?
N1 C14 C12 111.57(17) . . ?
N1 C14 H14A 109.3 . . ?
N1 C14 H14B 109.3 . . ?
C12 C14 H14A 109.3 . . ?
C12 C14 H14B 109.3 . . ?
H14A C14 H14B 108.0 . . ?
H1WA O1W H1WB 111(5) . . ?
O1 C16 C8 114.37(19) . . ?
O2 C16 O1 125.3(2) . . ?
O2 C16 C8 120.3(2) . . ?
C12 C18 H18 120.2 . . ?
C12 C18 C7 119.6(2) . . ?
C7 C18 H18 120.2 . . ?
C6 C20 H20 119.6 . . ?
C21 C20 C6 120.8(2) . . ?
C21 C20 H20 119.6 . . ?
N1 C21 C20 120.76(19) . . ?
N1 C21 H21 119.6 . . ?
C20 C21 H21 119.6 . . ?
C1 C11 H11 120.1 . . ?
C2 C11 C1 119.8(2) . . ?
C2 C11 H11 120.1 . . ?
N1 C3 H3 119.7 . . ?
N1 C3 C13 120.7(2) . . ?
C13 C3 H3 119.7 . . ?
C6 C13 H13 119.7 . . ?
C3 C13 C6 120.7(2) . . ?
C3 C13 H13 119.7 . . ?
C18 C7 C19 120.2(3) . . ?
C5 C7 C18 120.4(3) . . ?
C5 C7 C19 119.4(3) . . ?
C12 C15 H15 119.9 . . ?
C9 C15 C12 120.1(3) . . ?
C9 C15 H15 119.9 . . ?
C11 C2 H2 119.4 . . ?
C11 C2 C17 121.1(2) . . ?
C17 C2 H2 119.4 . . ?
C8 C17 H17 120.1 . . ?
C2 C17 C8 119.8(2) . . ?
C2 C17 H17 120.1 . . ?
C15 C9 H9 119.7 . . ?
C5 C9 C15 120.6(3) . . ?
C5 C9 H9 119.7 . . ?
N2 C19 C7 177.4(5) . . ?
C7 C5 H5 120.1 . . ?
C9 C5 C7 119.8(3) . . ?
C9 C5 H5 120.1 . . ?

loop_
_geom_bond_atom_site_label_1
_geom_bond_atom_site_label_2
_geom_bond_distance
_geom_bond_site_symmetry_2
_geom_bond_publ_flag
Zn1 O4 1.9434(15) 5_656 ?
Zn1 O4 1.9434(15) 6_556 ?
Zn1 O1 1.9431(16) . ?
Zn1 O1 1.9431(16) 2_656 ?
O4 C10 1.264(3) . ?
N1 C14 1.495(3) . ?
N1 C21 1.333(3) . ?
N1 C3 1.334(3) . ?
O1 C16 1.258(3) . ?
O2 C16 1.232(3) . ?
C1 C4 1.385(3) . ?
C1 C10 1.513(3) . ?
C1 C11 1.384(3) . ?
O3 C10 1.223(3) . ?
C4 H4 0.9300 . ?
C4 C8 1.385(3) . ?
C6 C6 1.480(4) 5_776 ?
C6 C20 1.384(3) . ?
C6 C13 1.384(3) . ?
C8 C16 1.508(3) . ?
C8 C17 1.385(3) . ?
C12 C14 1.496(3) . ?
C12 C18 1.377(3) . ?
C12 C15 1.385(3) . ?
C14 H14A 0.9700 . ?
C14 H14B 0.9700 . ?
O1W H1WA 0.904(18) . ?
O1W H1WB 0.94(2) . ?
C18 H18 0.9300 . ?
C18 C7 1.392(4) . ?
C20 H20 0.9300 . ?
C20 C21 1.363(3) . ?
C21 H21 0.9300 . ?
C11 H11 0.9300 . ?
C11 C2 1.372(4) . ?
C3 H3 0.9300 . ?
C3 C13 1.367(3) . ?
C13 H13 0.9300 . ?
C7 C19 1.435(4) . ?
C7 C5 1.373(5) . ?
C15 H15 0.9300 . ?
C15 C9 1.379(5) . ?
C2 H2 0.9300 . ?
C2 C17 1.384(4) . ?
C17 H17 0.9300 . ?
C9 H9 0.9300 . ?
C9 C5 1.358(5) . ?
C19 N2 1.134(4) . ?
C5 H5 0.9300 . ?

loop_
_geom_torsion_atom_site_label_1
_geom_torsion_atom_site_label_2
_geom_torsion_atom_site_label_3
_geom_torsion_atom_site_label_4
_geom_torsion
_geom_torsion_site_symmetry_1
_geom_torsion_site_symmetry_2
_geom_torsion_site_symmetry_3
_geom_torsion_site_symmetry_4
_geom_torsion_publ_flag
Zn1 O4 C10 C1 176.88(14) 5_656 . . . ?
Zn1 O4 C10 O3 -2.9(4) 5_656 . . . ?
Zn1 O1 C16 O2 0.5(4) . . . . ?
Zn1 O1 C16 C8 -177.78(18) . . . . ?
N1 C3 C13 C6 -0.6(4) . . . . ?
C1 C4 C8 C16 177.1(2) . . . . ?
C1 C4 C8 C17 -1.6(3) . . . . ?
C1 C11 C2 C17 -0.7(5) . . . . ?
C4 C1 C10 O4 -5.4(3) . . . . ?
C4 C1 C10 O3 174.4(2) . . . . ?
C4 C1 C11 C2 0.0(4) . . . . ?
C4 C8 C16 O1 6.9(3) . . . . ?
C4 C8 C16 O2 -171.5(2) . . . . ?
C4 C8 C17 C2 0.9(4) . . . . ?
C6 C6 C20 C21 179.9(2) 5_776 . . . ?
C6 C6 C13 C3 -179.8(3) 5_776 . . . ?
C6 C20 C21 N1 0.3(4) . . . . ?
C10 C1 C4 C8 -178.1(2) . . . . ?
C10 C1 C11 C2 179.2(3) . . . . ?
C12 C18 C7 C19 179.0(2) . . . . ?
C12 C18 C7 C5 -0.5(4) . . . . ?
C12 C15 C9 C5 -1.7(5) . . . . ?
C14 N1 C21 C20 179.0(2) . . . . ?
C14 N1 C3 C13 -178.8(2) . . . . ?
C14 C12 C18 C7 -179.9(2) . . . . ?
C14 C12 C15 C9 -179.1(3) . . . . ?
C16 C8 C17 C2 -177.7(3) . . . . ?
C18 C12 C14 N1 -91.8(2) . . . . ?
C18 C12 C15 C9 0.6(4) . . . . ?
C18 C7 C5 C9 -0.6(5) . . . . ?
C20 C6 C13 C3 0.8(4) . . . . ?
C21 N1 C14 C12 83.5(2) . . . . ?
C21 N1 C3 C13 0.3(4) . . . . ?
C11 C1 C4 C8 1.1(3) . . . . ?
C11 C1 C10 O4 175.4(2) . . . . ?
C11 C1 C10 O3 -4.8(4) . . . . ?
C11 C2 C17 C8 0.2(5) . . . . ?
C3 N1 C14 C12 -97.4(2) . . . . ?
C3 N1 C21 C20 -0.1(3) . . . . ?
C13 C6 C20 C21 -0.6(4) . . . . ?
C15 C12 C14 N1 87.9(3) . . . . ?
C15 C12 C18 C7 0.4(3) . . . . ?
C15 C9 C5 C7 1.7(6) . . . . ?
C17 C8 C16 O1 -174.5(3) . . . . ?
C17 C8 C16 O2 7.1(4) . . . . ?
C19 C7 C5 C9 179.9(3) . . . . ?
